data_7135802
loop_
_publ_author_name
'Huang, Jieqing'
'Yang, Wenrui'
'Wen, Sijie'
'Zheng, Zenan'
'Chen, Xiaolin'
'Gan, Xiaofan'
'Xu, Ling'
'Jiang, Hua-Wei'

_publ_section_title
;
 Oxidative coupling of 3-ethoxy Pd II N-confused porphyrins with
 \bdiketones using PIFA as the oxidant
;
_journal_name_full 'Chemical Communications'
_journal_paper_doi 10.1039/D6CC01372D
_journal_year 2026
_chemical_formula_moiety '2(C51 H38 N4 O3 Pd), C H Cl3'
_chemical_formula_sum 'C103 H77 Cl3 N8 O6 Pd2'
_chemical_formula_weight 1841.87
_space_group_crystal_system triclinic
_space_group_IT_number 2
_space_group_name_Hall '-P 1'
_space_group_name_H-M_alt 'P -1'
_atom_sites_solution_hydrogens geom
_atom_sites_solution_primary iterative
_audit_creation_date 2025-07-02
_audit_creation_method
;
Olex2 1.5
(compiled 2023.08.24 svn.re1ec1418 for OlexSys, GUI svn.r6817)
;
_audit_update_record
;
2026-02-06 deposited with the CCDC.	2026-05-07 downloaded from the CCDC.
;
_cell_angle_alpha 80.817(15)
_cell_angle_beta 73.450(17)
_cell_angle_gamma 83.659(17)
_cell_formula_units_Z 1
_cell_length_a 10.478(2)
_cell_length_b 14.544(3)
_cell_length_c 14.623(3)
_cell_measurement_reflns_used 3832
_cell_measurement_temperature 240.00
_cell_measurement_theta_max 65.66
_cell_measurement_theta_min 3.09
_cell_volume 2103.8(8)
_computing_cell_refinement 'SAINT V8.40B (?, 2016)'
_computing_data_reduction 'SAINT V8.40B (?, 2016)'
_computing_molecular_graphics 'Olex2 1.5 (Dolomanov et al., 2009)'
_computing_publication_material 'Olex2 1.5 (Dolomanov et al., 2009)'
_computing_structure_refinement 'SHELXL 2019/3 (Sheldrick, 2015)'
_computing_structure_solution 'olex2.solve 1.5 (Bourhis et al., 2015)'
_diffrn_ambient_temperature 240.15
_diffrn_measured_fraction_theta_full 0.961
_diffrn_measured_fraction_theta_max 0.961
_diffrn_measurement_device_type 'CCD area detector'
_diffrn_measurement_method 'phi and omega scans'
_diffrn_radiation_monochromator graphite
_diffrn_radiation_type CuK\a
_diffrn_radiation_wavelength 1.54178
_diffrn_reflns_av_R_equivalents 0.0874
_diffrn_reflns_av_unetI/netI 0.0950
_diffrn_reflns_Laue_measured_fraction_full 0.961
_diffrn_reflns_Laue_measured_fraction_max 0.961
_diffrn_reflns_limit_h_max 11
_diffrn_reflns_limit_h_min -10
_diffrn_reflns_limit_k_max 16
_diffrn_reflns_limit_k_min -16
_diffrn_reflns_limit_l_max 16
_diffrn_reflns_limit_l_min -14
_diffrn_reflns_number 15131
_diffrn_reflns_point_group_measured_fraction_full 0.961
_diffrn_reflns_point_group_measured_fraction_max 0.961
_diffrn_reflns_theta_full 58.930
_diffrn_reflns_theta_max 58.930
_diffrn_reflns_theta_min 3.085
_diffrn_source_current 1.1
_diffrn_source_power 0.05500000000000001
_diffrn_source_voltage 50.0
_exptl_absorpt_coefficient_mu 4.831
_exptl_absorpt_correction_T_max 0.7526
_exptl_absorpt_correction_T_min 0.5407
_exptl_absorpt_correction_type multi-scan
_exptl_absorpt_process_details
;
SADABS-2016/2 (Bruker,2016/2) was used for absorption correction.
wR2(int) was 0.1653 before and 0.0681 after correction.
The Ratio of minimum to maximum transmission is 0.7184.
The \l/2 correction factor is Not present.
;
_exptl_crystal_colour violet
_exptl_crystal_colour_primary violet
_exptl_crystal_density_diffrn 1.454
_exptl_crystal_description needle
_exptl_crystal_F_000 942
_exptl_crystal_size_max 0.15
_exptl_crystal_size_mid 0.11
_exptl_crystal_size_min 0.1
_refine_diff_density_max 1.073
_refine_diff_density_min -2.632
_refine_diff_density_rms 0.170
_refine_ls_extinction_method none
_refine_ls_goodness_of_fit_ref 1.151
_refine_ls_hydrogen_treatment constr
_refine_ls_matrix_type full
_refine_ls_number_parameters 571
_refine_ls_number_reflns 5806
_refine_ls_number_restraints 33
_refine_ls_restrained_S_all 1.152
_refine_ls_R_factor_all 0.1612
_refine_ls_R_factor_gt 0.0934
_refine_ls_shift/su_max 0.000
_refine_ls_shift/su_mean 0.000
_refine_ls_structure_factor_coef Fsqd
_refine_ls_weighting_details 'w=1/[\s^2^(Fo^2^)+(0.1646P)^2^+11.0219P] where P=(Fo^2^+2Fc^2^)/3'
_refine_ls_weighting_scheme calc
_refine_ls_wR_factor_gt 0.2381
_refine_ls_wR_factor_ref 0.3161
_reflns_Friedel_coverage 0.000
_reflns_number_gt 3636
_reflns_number_total 5806
_reflns_threshold_expression 'I > 2\s(I)'
_cod_data_source_file d6cc01372d2.cif
_cod_data_source_block pd1
_cod_database_code 7135802
_shelx_shelxl_version_number 2019/3
_shelx_space_group_comment
;
The symmetry employed for this shelxl refinement is uniquely defined
by the following loop, which should always be used as a source of
symmetry information in preference to the above space-group names.
They are only intended as comments.
;
_shelx_estimated_absorpt_t_max 0.644
_shelx_estimated_absorpt_t_min 0.531
_olex2_refinement_description
;
1. Others
 Fixed Sof: C2(0.5) H3(0.5) Cl2(0.5) Cl1(0.5) Cl3(0.5)
 Fixed Uiso: H7(0.074) H8(0.072) H12(0.065) H13(0.064) H17(0.078) H18(0.072)
 H26A(0.095) H26B(0.095) H27A(0.159) H27B(0.159) H27C(0.159) H28(0.064)
 H30A(0.167) H30B(0.167) H30C(0.167) H34A(0.136) H34B(0.136) H34C(0.136)
 H36(0.074) H37(0.08) H38(0.084) H39(0.074) H40(0.076) H42(0.082) H43(0.094)
 H44(0.091) H45(0.092) H46(0.083) H48(0.081) H49(0.072) H50(0.084) H51(0.082)
 H52(0.067) H54(0.087) H55(0.103) H56(0.116) H57(0.106) H58(0.089) H3(0.168)
 Fixed X: H7(0.305179) H8(0.364171) H12(0.328869) H13(0.294178) H17(0.231623)
 H18(0.173272) H26A(-0.061532) H26B(-0.192159) H27A(-0.078218) H27B(-0.209945)
 H27C(-0.209041) H28(0.407738) H30A(0.458938) H30B(0.490997) H30C(0.573752)
 H34A(0.606584) H34B(0.533678) H34C(0.477099) H36(0.203521) H37(0.146696)
 H38(0.041144) H39(-0.010524) H40(0.054304) H42(-0.083865) H43(-0.171785) H44(-
 0.081043) H45(0.110453) H46(0.205368) H48(0.068223) H49(0.074586)
 H50(0.270615) H51(0.452397) H52(0.449296) H54(0.189459) H55(0.252594)
 H56(0.46309) H57(0.617631) H58(0.554103) H3(0.415942)
 Fixed Y: H7(0.565631) H8(0.467349) H12(0.115355) H13(-0.029321) H17(-
 0.109275) H18(-0.015992) H26A(0.478096) H26B(0.434233) H27A(0.391788)
 H27B(0.457282) H27C(0.349461) H28(0.324155) H30A(0.485516) H30B(0.513384)
 H30C(0.428667) H34A(0.186435) H34B(0.099427) H34C(0.155201) H36(0.575455)
 H37(0.73426) H38(0.821433) H39(0.753908) H40(0.597407) H42(0.086312)
 H43(0.049752) H44(0.104211) H45(0.184778) H46(0.219725) H48(-0.124905) H49(-
 0.289184) H50(-0.362545) H51(-0.278444) H52(-0.121995) H54(0.362619)
 H55(0.378181) H56(0.322702) H57(0.265318) H58(0.246306) H3(0.061675)
 Fixed Z: H7(-0.06604) H8(0.072762) H12(0.231624) H13(0.178557) H17(-0.151676)
 H18(-0.289876) H26A(-0.39588) H26B(-0.32429) H27A(-0.514532) H27B(-0.483498)
 H27C(-0.443436) H28(-0.22862) H30A(-0.296941) H30B(-0.409974) H30C(-0.366159)
 H34A(-0.279666) H34B(-0.287588) H34C(-0.198192) H36(-0.334467) H37(-0.372556)
 H38(-0.249599) H39(-0.090919) H40(-0.053073) H42(-0.266266) H43(-0.383658)
 H44(-0.544054) H45(-0.591717) H46(-0.477011) H48(0.034054) H49(0.087753)
 H50(0.118437) H51(0.09625) H52(0.03562) H54(0.250675) H55(0.386965)
 H56(0.400836) H57(0.269902) H58(0.134935) H3(-0.43296)
;
_olex2_submission_special_instructions 'No special instructions were received'

loop_
_space_group_symop_operation_xyz
'x, y, z'
'-x, -y, -z'

loop_
_atom_site_label
_atom_site_type_symbol
_atom_site_fract_x
_atom_site_fract_y
_atom_site_fract_z
_atom_site_U_iso_or_equiv
_atom_site_adp_type
_atom_site_occupancy
_atom_site_site_symmetry_order
_atom_site_calc_flag
_atom_site_refinement_flags_posn
_atom_site_refinement_flags_adp
_atom_site_refinement_flags_occupancy
_atom_site_disorder_assembly
_atom_site_disorder_group
Pd1 Pd 0.22590(10) 0.22962(6) -0.09300(6) 0.0483(4) Uani 1 1 d . . . . .
C4 C 0.1341(13) 0.2703(8) -0.2746(8) 0.048(3) Uani 1 1 d . . . . .
C3 C 0.0473(13) 0.3470(8) -0.3017(9) 0.048(3) Uani 1 1 d . . . . .
N2 N 0.0504(11) 0.4228(8) -0.2637(8) 0.058(3) Uani 1 1 d . . . . .
C1 C 0.1430(13) 0.4045(8) -0.2133(9) 0.052(3) Uani 1 1 d . . . . .
C20 C 0.1742(12) 0.4686(8) -0.1666(8) 0.043(3) Uani 1 1 d . . . . .
C19 C 0.2421(12) 0.4403(9) -0.0929(9) 0.050(3) Uani 1 1 d . . . . .
C18 C 0.2953(15) 0.5013(9) -0.0476(10) 0.062(4) Uani 1 1 d . . . . .
H7 H 0.305179 0.565631 -0.066040 0.074 Uiso 1 1 calc R U . . .
C17 C 0.3285(15) 0.4465(9) 0.0282(10) 0.060(4) Uani 1 1 d . . . . .
H8 H 0.364171 0.467349 0.072762 0.072 Uiso 1 1 calc R U . . .
C16 C 0.3010(13) 0.3533(9) 0.0291(9) 0.051(3) Uani 1 1 d . . . . .
C15 C 0.3189(13) 0.2790(9) 0.0994(9) 0.050(3) Uani 1 1 d . . . . .
C14 C 0.2974(13) 0.1856(9) 0.0977(8) 0.048(3) Uani 1 1 d . . . . .
C13 C 0.3108(13) 0.1099(9) 0.1734(9) 0.054(3) Uani 1 1 d . . . . .
H12 H 0.328869 0.115355 0.231624 0.065 Uiso 1 1 calc R U . . .
C12 C 0.2923(13) 0.0309(9) 0.1439(9) 0.054(3) Uani 1 1 d . . . . .
H13 H 0.294178 -0.029321 0.178557 0.064 Uiso 1 1 calc R U . . .
C11 C 0.2691(13) 0.0538(8) 0.0506(9) 0.050(3) Uani 1 1 d . . . . .
C10 C 0.2512(12) -0.0048(8) -0.0094(9) 0.045(3) Uani 1 1 d . . . . .
C9 C 0.2242(13) 0.0203(9) -0.0977(9) 0.051(3) Uani 1 1 d . . . . .
C8 C 0.2171(16) -0.0439(9) -0.1615(10) 0.065(4) Uani 1 1 d . . . . .
H17 H 0.231623 -0.109275 -0.151676 0.078 Uiso 1 1 calc R U . . .
C7 C 0.1860(15) 0.0076(9) -0.2371(10) 0.060(4) Uani 1 1 d . . . . .
H18 H 0.173272 -0.015992 -0.289876 0.072 Uiso 1 1 calc R U . . .
C6 C 0.1749(13) 0.1054(9) -0.2254(9) 0.053(3) Uani 1 1 d . . . . .
C5 C 0.1282(14) 0.1794(9) -0.2854(9) 0.055(3) Uani 1 1 d . . . . .
C21 C 0.2100(12) 0.3074(8) -0.2209(9) 0.047(3) Uani 1 1 d . . . . .
N24 N 0.2496(11) 0.3483(7) -0.0472(7) 0.051(3) Uani 1 1 d . . . . .
N23 N 0.2710(10) 0.1509(7) 0.0256(7) 0.052(3) Uani 1 1 d . . . . .
N22 N 0.2011(10) 0.1119(7) -0.1401(7) 0.050(3) Uani 1 1 d . . . . .
O32 O -0.0343(11) 0.3402(7) -0.3531(8) 0.078(3) Uani 1 1 d . . . . .
C33 C -0.1143(18) 0.4232(11) -0.3783(12) 0.079(5) Uani 1 1 d . . . . .
H26A H -0.061532 0.478096 -0.395880 0.095 Uiso 1 1 calc R U . . .
H26B H -0.192159 0.434233 -0.324290 0.095 Uiso 1 1 calc R U . . .
C34 C -0.157(2) 0.4037(13) -0.4623(14) 0.106(7) Uani 1 1 d . . . . .
H27A H -0.078218 0.391788 -0.514532 0.159 Uiso 1 1 calc R U . . .
H27B H -0.209945 0.457282 -0.483498 0.159 Uiso 1 1 calc R U . . .
H27C H -0.209041 0.349461 -0.443436 0.159 Uiso 1 1 calc R U . . .
C25 C 0.3614(14) 0.3123(9) -0.2755(9) 0.053(3) Uani 1 1 d . . . . .
H28 H 0.407738 0.324155 -0.228620 0.064 Uiso 1 1 calc R U . . .
C26 C 0.3882(16) 0.3969(11) -0.3619(11) 0.071(4) Uani 1 1 d . . . . .
C28 C 0.487(2) 0.4618(14) -0.3584(16) 0.112(7) Uani 1 1 d . . . . .
H30A H 0.458938 0.485516 -0.296941 0.167 Uiso 1 1 calc R U . . .
H30B H 0.490997 0.513384 -0.409974 0.167 Uiso 1 1 calc R U . . .
H30C H 0.573752 0.428667 -0.366159 0.167 Uiso 1 1 calc R U . . .
O27 O 0.3251(12) 0.4063(8) -0.4207(8) 0.086(3) Uani 1 1 d . . . . .
C29 C 0.4349(15) 0.2242(10) -0.3206(9) 0.063(4) Uani 1 1 d . . . . .
O30 O 0.4172(12) 0.2053(8) -0.3919(8) 0.082(3) Uani 1 1 d . . . . .
C31 C 0.5207(18) 0.1607(12) -0.2667(12) 0.090(6) Uani 1 1 d . . . . .
H34A H 0.606584 0.186435 -0.279666 0.136 Uiso 1 1 calc R U . . .
H34B H 0.533678 0.099427 -0.287588 0.136 Uiso 1 1 calc R U . . .
H34C H 0.477099 0.155201 -0.198192 0.136 Uiso 1 1 calc R U . . .
C53 C 0.1333(13) 0.5689(9) -0.1888(10) 0.053(3) Uani 1 1 d . . . . .
C58 C 0.1612(14) 0.6114(10) -0.2848(9) 0.061(4) Uani 1 1 d . . . . .
H36 H 0.203521 0.575455 -0.334467 0.074 Uiso 1 1 calc R U . . .
C57 C 0.1271(15) 0.7062(10) -0.3080(11) 0.067(4) Uani 1 1 d . . . . .
H37 H 0.146696 0.734260 -0.372556 0.080 Uiso 1 1 calc R U . . .
C56 C 0.0642(16) 0.7576(10) -0.2346(12) 0.070(4) Uani 1 1 d . . . . .
H38 H 0.041144 0.821433 -0.249599 0.084 Uiso 1 1 calc R U . . .
C55 C 0.0344(14) 0.7181(9) -0.1401(11) 0.062(4) Uani 1 1 d . . . . .
H39 H -0.010524 0.753908 -0.090919 0.074 Uiso 1 1 calc R U . . .
C54 C 0.0717(15) 0.6240(9) -0.1180(11) 0.063(4) Uani 1 1 d . . . . .
H40 H 0.054304 0.597407 -0.053073 0.076 Uiso 1 1 calc R U . . .
C35 C 0.0707(15) 0.1544(9) -0.3604(10) 0.056(4) Uani 1 1 d . . . . .
C40 C -0.0437(16) 0.1053(11) -0.3318(11) 0.068(4) Uani 1 1 d . . . . .
H42 H -0.083865 0.086312 -0.266266 0.082 Uiso 1 1 calc R U . . .
C39 C -0.0967(18) 0.0852(11) -0.4016(12) 0.078(5) Uani 1 1 d . . . . .
H43 H -0.171785 0.049752 -0.383658 0.094 Uiso 1 1 calc R U . . .
C38 C -0.0412(19) 0.1164(11) -0.4976(12) 0.076(5) Uani 1 1 d . . . . .
H44 H -0.081043 0.104211 -0.544054 0.091 Uiso 1 1 calc R U . . .
C37 C 0.0720(19) 0.1653(11) -0.5260(11) 0.077(5) Uani 1 1 d . . . . .
H45 H 0.110453 0.184778 -0.591717 0.092 Uiso 1 1 calc R U . . .
C36 C 0.1289(17) 0.1856(10) -0.4583(11) 0.070(4) Uani 1 1 d . . . . .
H46 H 0.205368 0.219725 -0.477011 0.083 Uiso 1 1 calc R U . . .
C41 C 0.2593(13) -0.1068(8) 0.0286(9) 0.050(3) Uani 1 1 d . . . . .
C42 C 0.1470(16) -0.1563(10) 0.0449(10) 0.067(4) Uani 1 1 d . . . . .
H48 H 0.068223 -0.124905 0.034054 0.081 Uiso 1 1 calc R U . . .
C43 C 0.1496(16) -0.2552(8) 0.0784(9) 0.060(4) Uani 1 1 d . . . . .
H49 H 0.074586 -0.289184 0.087753 0.072 Uiso 1 1 calc R U . . .
C44 C 0.2661(18) -0.2983(10) 0.0963(11) 0.070(4) Uani 1 1 d . . . . .
H50 H 0.270615 -0.362545 0.118437 0.084 Uiso 1 1 calc R U . . .
C45 C 0.3748(17) -0.2484(10) 0.0821(10) 0.069(4) Uani 1 1 d . . . . .
H51 H 0.452397 -0.278444 0.096250 0.082 Uiso 1 1 calc R U . . .
C46 C 0.3721(14) -0.1543(9) 0.0471(10) 0.056(3) Uani 1 1 d . . . . .
H52 H 0.449296 -0.121995 0.035620 0.067 Uiso 1 1 calc R U . . .
C47 C 0.3622(14) 0.2978(9) 0.1830(10) 0.056(3) Uani 1 1 d . . . . .
C52 C 0.2752(18) 0.3402(10) 0.2557(11) 0.073(4) Uani 1 1 d . . . . .
H54 H 0.189459 0.362619 0.250675 0.087 Uiso 1 1 calc R U . . .
C51 C 0.313(2) 0.3501(12) 0.3368(11) 0.086(5) Uani 1 1 d . . . . .
H55 H 0.252594 0.378181 0.386965 0.103 Uiso 1 1 calc R U . . .
C50 C 0.439(2) 0.3192(13) 0.3444(13) 0.097(6) Uani 1 1 d . . . . .
H56 H 0.463090 0.322702 0.400836 0.116 Uiso 1 1 calc R U . . .
C49 C 0.530(2) 0.2827(13) 0.2673(13) 0.089(5) Uani 1 1 d . . . . .
H57 H 0.617631 0.265318 0.269902 0.106 Uiso 1 1 calc R U . . .
C48 C 0.4922(17) 0.2715(11) 0.1867(12) 0.075(4) Uani 1 1 d . . . . .
H58 H 0.554103 0.246306 0.134935 0.089 Uiso 1 1 calc R U . . .
C2 C 0.461(5) 0.015(4) -0.477(4) 0.140(8) Uani 0.5 1 d . U P A -1
H3 H 0.415942 0.061675 -0.432960 0.168 Uiso 0.5 1 calc R U P A -1
Cl2 Cl 0.6012(16) -0.0307(12) -0.4497(16) 0.154(5) Uani 0.5 1 d . U P A -1
Cl1 Cl 0.4836(19) 0.0664(12) -0.5966(12) 0.158(6) Uani 0.5 1 d . U P A -1
Cl3 Cl 0.3514(12) -0.0796(10) -0.4618(9) 0.131(4) Uani 0.5 1 d . U P A -1

loop_
_atom_site_aniso_label
_atom_site_aniso_U_11
_atom_site_aniso_U_22
_atom_site_aniso_U_33
_atom_site_aniso_U_23
_atom_site_aniso_U_13
_atom_site_aniso_U_12
Pd1 0.0631(7) 0.0385(6) 0.0502(6) -0.0043(4) -0.0307(5) 0.0055(4)
C4 0.064(8) 0.043(7) 0.037(6) 0.003(5) -0.018(6) -0.002(6)
C3 0.066(8) 0.035(7) 0.052(7) -0.011(6) -0.027(6) -0.004(6)
N2 0.069(7) 0.056(7) 0.063(7) -0.006(6) -0.043(6) 0.004(6)
C1 0.066(8) 0.040(7) 0.058(8) -0.009(6) -0.034(7) 0.004(6)
C20 0.063(8) 0.030(6) 0.036(6) -0.004(5) -0.016(6) 0.000(5)
C19 0.052(7) 0.053(8) 0.050(7) -0.002(6) -0.025(6) 0.008(6)
C18 0.084(10) 0.040(7) 0.078(10) -0.019(7) -0.045(8) 0.003(7)
C17 0.089(10) 0.041(7) 0.063(8) -0.013(6) -0.043(8) 0.000(7)
C16 0.057(8) 0.051(8) 0.049(7) -0.008(6) -0.024(6) 0.008(6)
C15 0.059(8) 0.049(8) 0.053(7) -0.003(6) -0.035(6) -0.008(6)
C14 0.060(8) 0.051(8) 0.032(6) 0.004(5) -0.017(6) -0.005(6)
C13 0.072(9) 0.048(8) 0.052(7) -0.006(6) -0.033(7) 0.002(6)
C12 0.067(8) 0.039(7) 0.065(8) 0.002(6) -0.041(7) 0.000(6)
C11 0.059(8) 0.037(7) 0.054(7) -0.007(6) -0.016(6) 0.005(6)
C10 0.056(7) 0.029(6) 0.056(7) 0.000(5) -0.026(6) -0.003(5)
C9 0.061(8) 0.052(8) 0.047(7) 0.000(6) -0.032(6) -0.001(6)
C8 0.104(12) 0.031(7) 0.075(10) -0.019(7) -0.049(9) 0.012(7)
C7 0.084(10) 0.046(8) 0.064(9) -0.010(7) -0.043(8) 0.006(7)
C6 0.063(8) 0.053(8) 0.052(7) -0.002(6) -0.033(7) 0.000(6)
C5 0.078(9) 0.054(8) 0.045(7) -0.004(6) -0.039(7) 0.000(7)
C21 0.054(7) 0.048(7) 0.051(7) -0.009(6) -0.034(6) 0.005(6)
N24 0.068(7) 0.046(6) 0.045(6) 0.000(5) -0.031(5) 0.003(5)
N23 0.060(7) 0.052(7) 0.052(6) -0.013(5) -0.029(5) 0.009(5)
N22 0.059(6) 0.043(6) 0.050(6) 0.002(5) -0.023(5) 0.003(5)
O32 0.104(8) 0.060(6) 0.099(8) -0.016(5) -0.080(7) 0.017(6)
C33 0.099(12) 0.070(10) 0.087(11) -0.018(9) -0.060(10) 0.024(9)
C34 0.144(17) 0.089(13) 0.117(15) -0.026(11) -0.093(14) 0.026(12)
C25 0.074(9) 0.048(7) 0.044(7) -0.002(6) -0.033(7) 0.004(6)
C26 0.073(10) 0.066(10) 0.062(9) -0.005(8) -0.005(8) 0.010(8)
C28 0.132(17) 0.096(14) 0.119(16) 0.003(12) -0.045(14) -0.059(13)
O27 0.098(8) 0.089(8) 0.067(7) 0.012(6) -0.037(6) 0.011(6)
C29 0.071(9) 0.072(10) 0.041(7) -0.005(7) -0.011(7) 0.009(8)
O30 0.106(9) 0.078(7) 0.074(7) -0.029(6) -0.042(6) 0.016(6)
C31 0.097(12) 0.093(13) 0.077(11) -0.019(10) -0.034(10) 0.048(10)
C53 0.066(8) 0.041(7) 0.067(8) -0.017(6) -0.040(7) 0.003(6)
C58 0.077(9) 0.067(9) 0.050(8) -0.015(7) -0.039(7) 0.018(7)
C57 0.086(10) 0.052(8) 0.073(10) 0.015(8) -0.047(9) -0.015(8)
C56 0.088(11) 0.051(8) 0.087(11) -0.024(8) -0.049(9) 0.022(8)
C55 0.069(9) 0.047(8) 0.073(10) -0.017(7) -0.024(8) 0.007(7)
C54 0.079(10) 0.052(8) 0.065(9) -0.009(7) -0.034(8) 0.012(7)
C35 0.075(9) 0.049(8) 0.056(8) -0.014(6) -0.039(7) 0.010(7)
C40 0.084(11) 0.072(10) 0.055(8) -0.006(7) -0.027(8) -0.017(8)
C39 0.095(12) 0.065(10) 0.093(12) -0.006(9) -0.054(10) -0.011(9)
C38 0.111(14) 0.059(9) 0.074(11) -0.006(8) -0.056(10) 0.008(9)
C37 0.112(14) 0.070(10) 0.060(9) -0.002(8) -0.046(10) -0.007(10)
C36 0.095(11) 0.054(9) 0.067(10) -0.009(7) -0.038(9) 0.006(8)
C41 0.060(8) 0.039(7) 0.059(8) -0.004(6) -0.030(7) -0.002(6)
C42 0.088(11) 0.065(9) 0.057(8) -0.014(7) -0.035(8) 0.010(8)
C43 0.091(10) 0.033(7) 0.056(8) 0.000(6) -0.025(8) -0.002(7)
C44 0.106(13) 0.044(8) 0.067(9) -0.012(7) -0.041(9) 0.015(9)
C45 0.095(12) 0.048(8) 0.070(9) -0.012(7) -0.044(9) 0.029(8)
C46 0.061(8) 0.043(7) 0.072(9) -0.011(7) -0.032(7) 0.006(6)
C47 0.075(9) 0.045(7) 0.059(8) -0.013(6) -0.032(7) -0.002(7)
C52 0.104(12) 0.049(8) 0.069(10) -0.016(7) -0.026(9) 0.000(8)
C51 0.136(16) 0.080(11) 0.058(9) -0.030(8) -0.046(10) 0.002(11)
C50 0.157(19) 0.082(13) 0.070(12) 0.003(10) -0.065(13) -0.015(13)
C49 0.106(14) 0.095(13) 0.091(13) -0.007(11) -0.071(12) -0.012(11)
C48 0.086(11) 0.072(10) 0.082(10) -0.005(8) -0.052(9) -0.004(8)
C2 0.127(14) 0.146(14) 0.158(14) -0.045(13) -0.051(12) 0.015(12)
Cl2 0.126(10) 0.150(12) 0.223(16) -0.057(11) -0.103(11) 0.023(9)
Cl1 0.160(13) 0.139(12) 0.136(11) 0.012(9) -0.006(10) 0.022(10)
Cl3 0.112(8) 0.152(10) 0.139(9) -0.077(8) -0.023(7) -0.004(7)

loop_
_atom_type_symbol
_atom_type_description
_atom_type_scat_dispersion_real
_atom_type_scat_dispersion_imag
_atom_type_scat_source
C C 0.0181 0.0091 'International Tables Vol C Tables 4.2.6.8 and 6.1.1.4'
H H 0.0000 0.0000 'International Tables Vol C Tables 4.2.6.8 and 6.1.1.4'
Cl Cl 0.3639 0.7018 'International Tables Vol C Tables 4.2.6.8 and 6.1.1.4'
N N 0.0311 0.0180 'International Tables Vol C Tables 4.2.6.8 and 6.1.1.4'
O O 0.0492 0.0322 'International Tables Vol C Tables 4.2.6.8 and 6.1.1.4'
Pd Pd 0.1215 3.9337 'International Tables Vol C Tables 4.2.6.8 and 6.1.1.4'

loop_
_geom_angle_atom_site_label_1
_geom_angle_atom_site_label_2
_geom_angle_atom_site_label_3
_geom_angle
_geom_angle_site_symmetry_1
_geom_angle_site_symmetry_3
_geom_angle_publ_flag
N24 Pd1 C21 88.6(4) . . ?
N24 Pd1 N23 91.0(4) . . ?
N24 Pd1 N22 179.2(3) . . ?
N23 Pd1 C21 171.8(4) . . ?
N22 Pd1 C21 90.7(4) . . ?
N22 Pd1 N23 89.8(4) . . ?
C3 C4 C21 106.0(10) . . ?
C5 C4 C3 125.0(11) . . ?
C5 C4 C21 128.3(11) . . ?
N2 C3 C4 113.5(10) . . ?
O32 C3 C4 123.3(11) . . ?
O32 C3 N2 123.0(11) . . ?
C3 N2 C1 107.2(10) . . ?
N2 C1 C21 111.7(10) . . ?
C20 C1 N2 122.9(11) . . ?
C20 C1 C21 125.3(10) . . ?
C1 C20 C19 120.8(11) . . ?
C1 C20 C53 119.9(10) . . ?
C19 C20 C53 119.3(10) . . ?
C18 C19 C20 125.9(11) . . ?
N24 C19 C20 123.2(11) . . ?
N24 C19 C18 110.5(10) . . ?
C19 C18 H7 127.3 . . ?
C17 C18 C19 105.5(11) . . ?
C17 C18 H7 127.3 . . ?
C18 C17 H8 125.4 . . ?
C18 C17 C16 109.3(11) . . ?
C16 C17 H8 125.4 . . ?
C15 C16 C17 124.4(11) . . ?
N24 C16 C17 109.5(11) . . ?
N24 C16 C15 126.1(12) . . ?
C16 C15 C14 124.3(11) . . ?
C16 C15 C47 119.5(11) . . ?
C14 C15 C47 116.2(11) . . ?
C15 C14 C13 123.6(11) . . ?
N23 C14 C15 126.6(11) . . ?
N23 C14 C13 109.6(11) . . ?
C14 C13 H12 126.7 . . ?
C12 C13 C14 106.7(11) . . ?
C12 C13 H12 126.7 . . ?
C13 C12 H13 125.8 . . ?
C13 C12 C11 108.4(11) . . ?
C11 C12 H13 125.8 . . ?
C10 C11 C12 129.1(11) . . ?
C10 C11 N23 123.0(11) . . ?
N23 C11 C12 107.9(11) . . ?
C11 C10 C9 127.4(11) . . ?
C11 C10 C41 114.7(10) . . ?
C9 C10 C41 117.9(11) . . ?
C10 C9 C8 125.2(11) . . ?
C10 C9 N22 125.7(11) . . ?
N22 C9 C8 109.1(10) . . ?
C9 C8 H17 126.7 . . ?
C7 C8 C9 106.5(11) . . ?
C7 C8 H17 126.7 . . ?
C8 C7 H18 125.3 . . ?
C8 C7 C6 109.5(11) . . ?
C6 C7 H18 125.3 . . ?
C5 C6 C7 125.4(11) . . ?
N22 C6 C7 108.1(10) . . ?
N22 C6 C5 126.1(12) . . ?
C4 C5 C6 121.1(11) . . ?
C4 C5 C35 121.4(11) . . ?
C6 C5 C35 117.5(12) . . ?
C4 C21 Pd1 117.3(9) . . ?
C4 C21 C1 101.2(9) . . ?
C4 C21 C25 112.9(10) . . ?
C1 C21 Pd1 115.8(8) . . ?
C1 C21 C25 110.5(11) . . ?
C25 C21 Pd1 99.5(6) . . ?
C19 N24 Pd1 128.7(8) . . ?
C16 N24 Pd1 125.3(8) . . ?
C16 N24 C19 105.2(10) . . ?
C14 N23 Pd1 125.2(8) . . ?
C14 N23 C11 107.3(10) . . ?
C11 N23 Pd1 127.2(8) . . ?
C9 N22 Pd1 126.1(8) . . ?
C6 N22 Pd1 126.6(8) . . ?
C6 N22 C9 106.8(10) . . ?
C3 O32 C33 118.3(11) . . ?
O32 C33 H26A 110.7 . . ?
O32 C33 H26B 110.7 . . ?
O32 C33 C34 105.3(12) . . ?
H26A C33 H26B 108.8 . . ?
C34 C33 H26A 110.7 . . ?
C34 C33 H26B 110.7 . . ?
C33 C34 H27A 109.5 . . ?
C33 C34 H27B 109.5 . . ?
C33 C34 H27C 109.5 . . ?
H27A C34 H27B 109.5 . . ?
H27A C34 H27C 109.5 . . ?
H27B C34 H27C 109.5 . . ?
C21 C25 H28 107.1 . . ?
C21 C25 C26 112.4(10) . . ?
C26 C25 H28 107.1 . . ?
C29 C25 C21 117.4(11) . . ?
C29 C25 H28 107.1 . . ?
C29 C25 C26 105.3(10) . . ?
C28 C26 C25 115.0(14) . . ?
O27 C26 C25 119.6(15) . . ?
O27 C26 C28 125.3(16) . . ?
C26 C28 H30A 109.5 . . ?
C26 C28 H30B 109.5 . . ?
C26 C28 H30C 109.5 . . ?
H30A C28 H30B 109.5 . . ?
H30A C28 H30C 109.5 . . ?
H30B C28 H30C 109.5 . . ?
O30 C29 C25 120.8(12) . . ?
O30 C29 C31 121.4(14) . . ?
C31 C29 C25 117.6(12) . . ?
C29 C31 H34A 109.5 . . ?
C29 C31 H34B 109.5 . . ?
C29 C31 H34C 109.5 . . ?
H34A C31 H34B 109.5 . . ?
H34A C31 H34C 109.5 . . ?
H34B C31 H34C 109.5 . . ?
C58 C53 C20 119.7(11) . . ?
C54 C53 C20 122.5(12) . . ?
C54 C53 C58 117.7(12) . . ?
C53 C58 H36 119.4 . . ?
C57 C58 C53 121.2(13) . . ?
C57 C58 H36 119.4 . . ?
C58 C57 H37 120.7 . . ?
C56 C57 C58 118.7(14) . . ?
C56 C57 H37 120.7 . . ?
C57 C56 H38 119.2 . . ?
C55 C56 C57 121.6(13) . . ?
C55 C56 H38 119.2 . . ?
C56 C55 H39 120.5 . . ?
C56 C55 C54 119.1(13) . . ?
C54 C55 H39 120.5 . . ?
C53 C54 C55 121.7(14) . . ?
C53 C54 H40 119.2 . . ?
C55 C54 H40 119.2 . . ?
C40 C35 C5 119.4(13) . . ?
C40 C35 C36 121.0(12) . . ?
C36 C35 C5 119.5(14) . . ?
C35 C40 H42 120.8 . . ?
C39 C40 C35 118.4(15) . . ?
C39 C40 H42 120.8 . . ?
C40 C39 H43 119.5 . . ?
C40 C39 C38 120.9(16) . . ?
C38 C39 H43 119.5 . . ?
C39 C38 H44 119.7 . . ?
C37 C38 C39 120.6(15) . . ?
C37 C38 H44 119.7 . . ?
C38 C37 H45 120.0 . . ?
C36 C37 C38 120.0(16) . . ?
C36 C37 H45 120.0 . . ?
C35 C36 H46 120.5 . . ?
C37 C36 C35 119.0(16) . . ?
C37 C36 H46 120.5 . . ?
C42 C41 C10 118.2(11) . . ?
C46 C41 C10 123.6(12) . . ?
C46 C41 C42 118.2(12) . . ?
C41 C42 H48 119.5 . . ?
C41 C42 C43 121.0(13) . . ?
C43 C42 H48 119.5 . . ?
C42 C43 H49 121.1 . . ?
C44 C43 C42 117.7(15) . . ?
C44 C43 H49 121.1 . . ?
C43 C44 H50 119.6 . . ?
C45 C44 C43 120.7(13) . . ?
C45 C44 H50 119.6 . . ?
C44 C45 H51 119.6 . . ?
C44 C45 C46 120.8(13) . . ?
C46 C45 H51 119.6 . . ?
C41 C46 C45 121.5(14) . . ?
C41 C46 H52 119.2 . . ?
C45 C46 H52 119.2 . . ?
C52 C47 C15 120.8(13) . . ?
C52 C47 C48 120.1(13) . . ?
C48 C47 C15 119.2(13) . . ?
C47 C52 H54 120.0 . . ?
C47 C52 C51 120.0(16) . . ?
C51 C52 H54 120.0 . . ?
C52 C51 H55 119.7 . . ?
C50 C51 C52 120.7(16) . . ?
C50 C51 H55 119.7 . . ?
C51 C50 H56 120.6 . . ?
C51 C50 C49 118.8(15) . . ?
C49 C50 H56 120.6 . . ?
C50 C49 H57 119.5 . . ?
C48 C49 C50 121.0(17) . . ?
C48 C49 H57 119.5 . . ?
C47 C48 H58 120.4 . . ?
C49 C48 C47 119.2(17) . . ?
C49 C48 H58 120.4 . . ?
Cl2 C2 H3 109.8 . . ?
Cl2 C2 Cl1 114(3) . . ?
Cl2 C2 Cl3 108(3) . . ?
Cl1 C2 H3 109.8 . . ?
Cl1 C2 Cl3 104(3) . . ?
Cl3 C2 H3 109.8 . . ?

loop_
_geom_bond_atom_site_label_1
_geom_bond_atom_site_label_2
_geom_bond_distance
_geom_bond_site_symmetry_2
_geom_bond_publ_flag
Pd1 C21 2.065(11) . ?
Pd1 N24 2.012(10) . ?
Pd1 N23 2.063(10) . ?
Pd1 N22 2.012(10) . ?
C4 C3 1.438(16) . ?
C4 C5 1.366(18) . ?
C4 C21 1.458(17) . ?
C3 N2 1.319(15) . ?
C3 O32 1.309(14) . ?
N2 C1 1.358(15) . ?
C1 C20 1.355(16) . ?
C1 C21 1.512(16) . ?
C20 C19 1.438(15) . ?
C20 C53 1.487(16) . ?
C19 C18 1.430(18) . ?
C19 N24 1.401(16) . ?
C18 H7 0.9400 . ?
C18 C17 1.364(18) . ?
C17 H8 0.9400 . ?
C17 C16 1.414(18) . ?
C16 C15 1.404(17) . ?
C16 N24 1.385(15) . ?
C15 C14 1.406(17) . ?
C15 C47 1.492(16) . ?
C14 C13 1.457(16) . ?
C14 N23 1.345(15) . ?
C13 H12 0.9400 . ?
C13 C12 1.341(17) . ?
C12 H13 0.9400 . ?
C12 C11 1.435(17) . ?
C11 C10 1.378(17) . ?
C11 N23 1.403(16) . ?
C10 C9 1.384(16) . ?
C10 C41 1.501(16) . ?
C9 C8 1.443(17) . ?
C9 N22 1.404(15) . ?
C8 H17 0.9400 . ?
C8 C7 1.333(18) . ?
C7 H18 0.9400 . ?
C7 C6 1.448(18) . ?
C6 C5 1.412(16) . ?
C6 N22 1.371(15) . ?
C5 C35 1.500(16) . ?
C21 C25 1.564(19) . ?
O32 C33 1.451(16) . ?
C33 H26A 0.9800 . ?
C33 H26B 0.9800 . ?
C33 C34 1.49(2) . ?
C34 H27A 0.9700 . ?
C34 H27B 0.9700 . ?
C34 H27C 0.9700 . ?
C25 H28 0.9900 . ?
C25 C26 1.603(19) . ?
C25 C29 1.560(18) . ?
C26 C28 1.49(2) . ?
C26 O27 1.209(18) . ?
C28 H30A 0.9700 . ?
C28 H30B 0.9700 . ?
C28 H30C 0.9700 . ?
C29 O30 1.187(16) . ?
C29 C31 1.507(19) . ?
C31 H34A 0.9700 . ?
C31 H34B 0.9700 . ?
C31 H34C 0.9700 . ?
C53 C58 1.403(19) . ?
C53 C54 1.379(18) . ?
C58 H36 0.9400 . ?
C58 C57 1.399(19) . ?
C57 H37 0.9400 . ?
C57 C56 1.37(2) . ?
C56 H38 0.9400 . ?
C56 C55 1.37(2) . ?
C55 H39 0.9400 . ?
C55 C54 1.393(18) . ?
C54 H40 0.9400 . ?
C35 C40 1.39(2) . ?
C35 C36 1.41(2) . ?
C40 H42 0.9400 . ?
C40 C39 1.37(2) . ?
C39 H43 0.9400 . ?
C39 C38 1.38(2) . ?
C38 H44 0.9400 . ?
C38 C37 1.38(2) . ?
C37 H45 0.9400 . ?
C37 C36 1.38(2) . ?
C36 H46 0.9400 . ?
C41 C42 1.39(2) . ?
C41 C46 1.375(17) . ?
C42 H48 0.9400 . ?
C42 C43 1.444(19) . ?
C43 H49 0.9400 . ?
C43 C44 1.38(2) . ?
C44 H50 0.9400 . ?
C44 C45 1.37(2) . ?
C45 H51 0.9400 . ?
C45 C46 1.383(19) . ?
C46 H52 0.9400 . ?
C47 C52 1.37(2) . ?
C47 C48 1.39(2) . ?
C52 H54 0.9400 . ?
C52 C51 1.39(2) . ?
C51 H55 0.9400 . ?
C51 C50 1.37(3) . ?
C50 H56 0.9400 . ?
C50 C49 1.39(3) . ?
C49 H57 0.9400 . ?
C49 C48 1.38(2) . ?
C48 H58 0.9400 . ?
C2 H3 0.9900 . ?
C2 Cl2 1.67(6) . ?
C2 Cl1 1.75(7) . ?
C2 Cl3 1.84(6) . ?

loop_
_geom_torsion_atom_site_label_1
_geom_torsion_atom_site_label_2
_geom_torsion_atom_site_label_3
_geom_torsion_atom_site_label_4
_geom_torsion
_geom_torsion_site_symmetry_1
_geom_torsion_site_symmetry_2
_geom_torsion_site_symmetry_3
_geom_torsion_site_symmetry_4
_geom_torsion_publ_flag
Pd1 C21 C25 C26 -159.6(9) . . . . ?
Pd1 C21 C25 C29 78.1(10) . . . . ?
C4 C3 N2 C1 3.1(16) . . . . ?
C4 C3 O32 C33 -178.2(14) . . . . ?
C4 C5 C35 C40 -116.2(16) . . . . ?
C4 C5 C35 C36 60.2(19) . . . . ?
C4 C21 C25 C26 75.3(14) . . . . ?
C4 C21 C25 C29 -47.1(14) . . . . ?
C3 C4 C5 C6 -154.1(13) . . . . ?
C3 C4 C5 C35 25(2) . . . . ?
C3 C4 C21 Pd1 133.4(9) . . . . ?
C3 C4 C21 C1 6.4(13) . . . . ?
C3 C4 C21 C25 -111.8(11) . . . . ?
C3 N2 C1 C20 178.4(13) . . . . ?
C3 N2 C1 C21 1.5(16) . . . . ?
C3 O32 C33 C34 160.3(15) . . . . ?
N2 C3 O32 C33 7(2) . . . . ?
N2 C1 C20 C19 162.0(13) . . . . ?
N2 C1 C20 C53 -15(2) . . . . ?
N2 C1 C21 Pd1 -133.1(10) . . . . ?
N2 C1 C21 C4 -5.1(15) . . . . ?
N2 C1 C21 C25 114.7(12) . . . . ?
C1 C20 C19 C18 171.5(14) . . . . ?
C1 C20 C19 N24 -17.0(19) . . . . ?
C1 C20 C53 C58 -50.0(19) . . . . ?
C1 C20 C53 C54 132.1(14) . . . . ?
C1 C21 C25 C26 -37.3(13) . . . . ?
C1 C21 C25 C29 -159.6(10) . . . . ?
C20 C1 C21 Pd1 50.1(17) . . . . ?
C20 C1 C21 C4 178.1(13) . . . . ?
C20 C1 C21 C25 -62.0(16) . . . . ?
C20 C19 C18 C17 169.6(13) . . . . ?
C20 C19 N24 Pd1 20.8(18) . . . . ?
C20 C19 N24 C16 -169.7(12) . . . . ?
C20 C53 C58 C57 -178.4(13) . . . . ?
C20 C53 C54 C55 179.8(13) . . . . ?
C19 C20 C53 C58 132.5(13) . . . . ?
C19 C20 C53 C54 -45.5(19) . . . . ?
C19 C18 C17 C16 1.7(17) . . . . ?
C18 C19 N24 Pd1 -166.5(9) . . . . ?
C18 C19 N24 C16 3.0(15) . . . . ?
C18 C17 C16 C15 -177.6(13) . . . . ?
C18 C17 C16 N24 0.1(17) . . . . ?
C17 C16 C15 C14 -176.9(13) . . . . ?
C17 C16 C15 C47 4(2) . . . . ?
C17 C16 N24 Pd1 168.0(9) . . . . ?
C17 C16 N24 C19 -1.9(15) . . . . ?
C16 C15 C14 C13 -177.2(13) . . . . ?
C16 C15 C14 N23 8(2) . . . . ?
C16 C15 C47 C52 73.9(19) . . . . ?
C16 C15 C47 C48 -106.4(16) . . . . ?
C15 C16 N24 Pd1 -14.2(19) . . . . ?
C15 C16 N24 C19 175.8(13) . . . . ?
C15 C14 C13 C12 -175.6(13) . . . . ?
C15 C14 N23 Pd1 -10.3(19) . . . . ?
C15 C14 N23 C11 174.6(13) . . . . ?
C15 C47 C52 C51 174.5(14) . . . . ?
C15 C47 C48 C49 -175.3(14) . . . . ?
C14 C15 C47 C52 -105.4(15) . . . . ?
C14 C15 C47 C48 74.3(18) . . . . ?
C14 C13 C12 C11 0.8(15) . . . . ?
C13 C14 N23 Pd1 174.0(8) . . . . ?
C13 C14 N23 C11 -1.1(15) . . . . ?
C13 C12 C11 C10 176.8(14) . . . . ?
C13 C12 C11 N23 -1.4(15) . . . . ?
C12 C11 C10 C9 177.5(14) . . . . ?
C12 C11 C10 C41 -1(2) . . . . ?
C12 C11 N23 Pd1 -173.5(9) . . . . ?
C12 C11 N23 C14 1.6(14) . . . . ?
C11 C10 C9 C8 174.6(14) . . . . ?
C11 C10 C9 N22 -5(2) . . . . ?
C11 C10 C41 C42 118.1(13) . . . . ?
C11 C10 C41 C46 -62.7(18) . . . . ?
C10 C11 N23 Pd1 8.2(18) . . . . ?
C10 C11 N23 C14 -176.8(12) . . . . ?
C10 C9 C8 C7 178.5(14) . . . . ?
C10 C9 N22 Pd1 9.0(19) . . . . ?
C10 C9 N22 C6 -178.3(13) . . . . ?
C10 C41 C42 C43 178.0(12) . . . . ?
C10 C41 C46 C45 180.0(13) . . . . ?
C9 C10 C41 C42 -60.6(17) . . . . ?
C9 C10 C41 C46 118.7(14) . . . . ?
C9 C8 C7 C6 1.1(18) . . . . ?
C8 C9 N22 Pd1 -170.2(9) . . . . ?
C8 C9 N22 C6 2.4(15) . . . . ?
C8 C7 C6 C5 -172.1(15) . . . . ?
C8 C7 C6 N22 0.3(17) . . . . ?
C7 C6 C5 C4 -173.2(14) . . . . ?
C7 C6 C5 C35 7(2) . . . . ?
C7 C6 N22 Pd1 170.9(9) . . . . ?
C7 C6 N22 C9 -1.7(15) . . . . ?
C6 C5 C35 C40 63.2(18) . . . . ?
C6 C5 C35 C36 -120.5(15) . . . . ?
C5 C4 C3 N2 164.5(13) . . . . ?
C5 C4 C3 O32 -11(2) . . . . ?
C5 C4 C21 Pd1 -37.0(18) . . . . ?
C5 C4 C21 C1 -164.1(14) . . . . ?
C5 C4 C21 C25 77.8(17) . . . . ?
C5 C6 N22 Pd1 -17(2) . . . . ?
C5 C6 N22 C9 170.7(13) . . . . ?
C5 C35 C40 C39 178.3(13) . . . . ?
C5 C35 C36 C37 -177.5(13) . . . . ?
C21 C4 C3 N2 -6.4(16) . . . . ?
C21 C4 C3 O32 178.5(13) . . . . ?
C21 C4 C5 C6 15(2) . . . . ?
C21 C4 C5 C35 -166.0(13) . . . . ?
C21 C1 C20 C19 -22(2) . . . . ?
C21 C1 C20 C53 160.9(13) . . . . ?
C21 C25 C26 C28 125.4(15) . . . . ?
C21 C25 C26 O27 -51.0(17) . . . . ?
C21 C25 C29 O30 74.7(18) . . . . ?
C21 C25 C29 C31 -101.0(16) . . . . ?
N24 C19 C18 C17 -2.9(16) . . . . ?
N24 C16 C15 C14 6(2) . . . . ?
N24 C16 C15 C47 -173.6(12) . . . . ?
N23 C14 C13 C12 0.2(16) . . . . ?
N23 C11 C10 C9 -5(2) . . . . ?
N23 C11 C10 C41 177.0(11) . . . . ?
N22 C9 C8 C7 -2.2(17) . . . . ?
N22 C6 C5 C4 16(2) . . . . ?
N22 C6 C5 C35 -163.7(13) . . . . ?
O32 C3 N2 C1 178.2(13) . . . . ?
C26 C25 C29 O30 -51.2(19) . . . . ?
C26 C25 C29 C31 133.1(15) . . . . ?
C29 C25 C26 C28 -105.7(16) . . . . ?
C29 C25 C26 O27 77.9(16) . . . . ?
C53 C20 C19 C18 -11(2) . . . . ?
C53 C20 C19 N24 160.6(12) . . . . ?
C53 C58 C57 C56 0(2) . . . . ?
C58 C53 C54 C55 2(2) . . . . ?
C58 C57 C56 C55 0(2) . . . . ?
C57 C56 C55 C54 2(2) . . . . ?
C56 C55 C54 C53 -2(2) . . . . ?
C54 C53 C58 C57 0(2) . . . . ?
C35 C40 C39 C38 -3(2) . . . . ?
C40 C35 C36 C37 -1(2) . . . . ?
C40 C39 C38 C37 3(2) . . . . ?
C39 C38 C37 C36 -2(2) . . . . ?
C38 C37 C36 C35 1(2) . . . . ?
C36 C35 C40 C39 2(2) . . . . ?
C41 C10 C9 C8 -7(2) . . . . ?
C41 C10 C9 N22 173.9(12) . . . . ?
C41 C42 C43 C44 2(2) . . . . ?
C42 C41 C46 C45 -1(2) . . . . ?
C42 C43 C44 C45 0(2) . . . . ?
C43 C44 C45 C46 -2(2) . . . . ?
C44 C45 C46 C41 2(2) . . . . ?
C46 C41 C42 C43 -1(2) . . . . ?
C47 C15 C14 C13 2(2) . . . . ?
C47 C15 C14 N23 -173.0(12) . . . . ?
C47 C52 C51 C50 1(3) . . . . ?
C52 C47 C48 C49 4(2) . . . . ?
C52 C51 C50 C49 4(3) . . . . ?
C51 C50 C49 C48 -4(3) . . . . ?
C50 C49 C48 C47 0(3) . . . . ?
C48 C47 C52 C51 -5(2) . . . . ?
